data_4084840
loop_
_publ_author_name
'Fern\'andez-Rodr\?\'iguez, Mar\?\'ia-Jos\'e'
'Mart\?\'inez-Viviente, Elo\?\'isa'
'Vicente, Jos\'e'
'Jones, Peter G.'

_publ_section_title
;
 Mono- and Dipalladated Derivatives of 2,5-Distyrylbenzene. Reactivity
 toward XyNC and Alkynes. Synthesis of Complexes with Indacenediide
 Ligands
;
_journal_issue 11
_journal_name_full Organometallics
_journal_page_first 2240
_journal_paper_doi 10.1021/om5010034
_journal_volume 34
_journal_year 2015
_chemical_formula_sum 'C80 H88 Cl10 N4 O8 Pd2'
_chemical_formula_weight 1800.84
_chemical_name_systematic
;
 ?
;
_space_group_IT_number 14
_symmetry_cell_setting monoclinic
_symmetry_space_group_name_Hall '-P 2ybc'
_symmetry_space_group_name_H-M 'P 1 21/c 1'
_atom_sites_solution_hydrogens geom
_atom_sites_solution_primary direct
_atom_sites_solution_secondary difmap
_audit_creation_method SHELXL-97
_cell_angle_alpha 90.00
_cell_angle_beta 108.661(2)
_cell_angle_gamma 90.00
_cell_formula_units_Z 2
_cell_length_a 14.9171(2)
_cell_length_b 22.1678(3)
_cell_length_c 13.1545(3)
_cell_measurement_reflns_used 101631
_cell_measurement_temperature 100(2)
_cell_measurement_theta_max 30.7455
_cell_measurement_theta_min 2.3291
_cell_volume 4121.24(13)
_computing_cell_refinement
;
CrysAlisPro, Oxford Diffraction Ltd.,
Version 1.171.33.40 (release 27-04-2009 CrysAlis171 .NET)
(compiled Apr 27 2009,10:20:11)
;
_computing_data_collection
;
CrysAlisPro, Oxford Diffraction Ltd.,
Version 1.171.33.40 (release 27-04-2009 CrysAlis171 .NET)
(compiled Apr 27 2009,10:20:11)
;
_computing_data_reduction
;
CrysAlisPro, Oxford Diffraction Ltd.,
Version 1.171.33.40 (release 27-04-2009 CrysAlis171 .NET)
(compiled Apr 27 2009,10:20:11)
;
_computing_molecular_graphics 'Siemens XP'
_computing_publication_material SHELXL-97
_computing_structure_refinement 'SHELXL-97 (Sheldrick, 1997)'
_computing_structure_solution 'SHELXS-97 (Sheldrick, 1990)'
_diffrn_ambient_temperature 100(2)
_diffrn_detector_area_resol_mean 16.1419
_diffrn_measured_fraction_theta_full 0.994
_diffrn_measured_fraction_theta_max 0.994
_diffrn_measurement_device_type 'Xcalibur, Eos'
_diffrn_measurement_method \w-scans
_diffrn_radiation_monochromator graphite
_diffrn_radiation_source 'Enhance (Mo) X-ray Source'
_diffrn_radiation_type MoK\a
_diffrn_radiation_wavelength 0.71073
_diffrn_reflns_av_R_equivalents 0.0303
_diffrn_reflns_av_sigmaI/netI 0.0212
_diffrn_reflns_limit_h_max 20
_diffrn_reflns_limit_h_min -20
_diffrn_reflns_limit_k_max 31
_diffrn_reflns_limit_k_min -31
_diffrn_reflns_limit_l_max 18
_diffrn_reflns_limit_l_min -18
_diffrn_reflns_number 203781
_diffrn_reflns_theta_full 30.03
_diffrn_reflns_theta_max 30.03
_diffrn_reflns_theta_min 2.34
_exptl_absorpt_coefficient_mu 0.816
_exptl_absorpt_correction_T_max 1.00000
_exptl_absorpt_correction_T_min 0.91981
_exptl_absorpt_correction_type multi-scan
_exptl_absorpt_process_details
;
CrysAlisPro, Oxford Diffraction Ltd.,
Version 1.171.33.40 (release 27-04-2009 CrysAlis171 .NET)
(compiled Apr 27 2009,10:20:11)
;
_exptl_crystal_colour brown
_exptl_crystal_density_diffrn 1.451
_exptl_crystal_density_meas ?
_exptl_crystal_density_method 'not measured'
_exptl_crystal_description tablet
_exptl_crystal_F_000 1844
_exptl_crystal_size_max 0.4
_exptl_crystal_size_mid 0.2
_exptl_crystal_size_min 0.1
_refine_diff_density_max 0.794
_refine_diff_density_min -1.563
_refine_diff_density_rms 0.082
_refine_ls_extinction_method none
_refine_ls_goodness_of_fit_ref 1.085
_refine_ls_hydrogen_treatment constr
_refine_ls_matrix_type full
_refine_ls_number_parameters 510
_refine_ls_number_reflns 11989
_refine_ls_number_restraints 86
_refine_ls_restrained_S_all 1.086
_refine_ls_R_factor_all 0.0417
_refine_ls_R_factor_gt 0.0328
_refine_ls_shift/su_max 0.001
_refine_ls_shift/su_mean 0.000
_refine_ls_structure_factor_coef Fsqd
_refine_ls_weighting_details 'calc w=1/[\s^2^(Fo^2^)+(0.0549P)^2^+1.6153P] where P=(Fo^2^+2Fc^2^)/3'
_refine_ls_weighting_scheme calc
_refine_ls_wR_factor_gt 0.0902
_refine_ls_wR_factor_ref 0.0929
_reflns_number_gt 9946
_reflns_number_total 11989
_reflns_threshold_expression >2sigma(I)
_cod_data_source_file om5010034_si_002.cif
_cod_data_source_block asend
_cod_depositor_comments
;
The following automatic conversions were performed:

'_exptl_crystal_density_meas' value 'not measured' was changed to '?'
- the value is perceived as not measured.

Automatic conversion script
Id: cif_fix_values 3008 2015-01-20 13:52:24Z robertas 

 Adding full bibliography for 4084839--4084842.cif.
;
_cod_original_cell_volume 4121.24(12)
_cod_original_sg_symbol_H-M 'P 21/c'
_cod_database_code 4084840

loop_
_symmetry_equiv_pos_as_xyz
'x, y, z'
'-x, y+1/2, -z+1/2'
'-x, -y, -z'
'x, -y-1/2, z-1/2'

loop_
_atom_site_label
_atom_site_type_symbol
_atom_site_fract_x
_atom_site_fract_y
_atom_site_fract_z
_atom_site_U_iso_or_equiv
_atom_site_adp_type
_atom_site_occupancy
_atom_site_symmetry_multiplicity
_atom_site_calc_flag
_atom_site_refinement_flags
_atom_site_disorder_assembly
_atom_site_disorder_group
Pd Pd 0.215325(9) 0.466176(6) 0.109978(10) 0.01348(5) Uani 1 1 d . . .
C1 C 0.10677(12) 0.41280(8) 0.14757(13) 0.0146(3) Uani 1 1 d . . .
C2 C 0.14432(12) 0.37689(8) 0.07970(13) 0.0156(3) Uani 1 1 d . . .
C3 C 0.12531(12) 0.40814(8) -0.01996(13) 0.0146(3) Uani 1 1 d . . .
C4 C 0.05622(12) 0.45631(7) -0.02347(13) 0.0141(3) Uani 1 1 d . . .
C5 C 0.04380(12) 0.45888(7) 0.07979(13) 0.0141(3) Uani 1 1 d . . .
C6 C -0.01279(12) 0.50270(8) 0.10425(13) 0.0147(3) Uani 1 1 d . . .
H6 H -0.0214 0.5045 0.1727 0.018 Uiso 1 1 calc R . .
C7 C 0.14975(13) 0.38691(8) -0.11584(14) 0.0194(3) Uani 1 1 d . . .
H7A H 0.2093 0.3642 -0.0921 0.029 Uiso 1 1 calc R . .
H7B H 0.1569 0.4218 -0.1584 0.029 Uiso 1 1 calc R . .
H7C H 0.0991 0.3608 -0.1598 0.029 Uiso 1 1 calc R . .
N11 N 0.29326(10) 0.51384(7) 0.24482(11) 0.0157(3) Uani 1 1 d . . .
C12 C 0.36070(12) 0.55033(8) 0.23069(13) 0.0155(3) Uani 1 1 d . . .
C13 C 0.41986(13) 0.58396(8) 0.31511(14) 0.0177(3) Uani 1 1 d . . .
H13 H 0.4684 0.6080 0.3036 0.021 Uiso 1 1 calc R . .
C14 C 0.40877(13) 0.58269(8) 0.41596(14) 0.0187(3) Uani 1 1 d . . .
C15 C 0.33674(14) 0.54584(9) 0.42775(15) 0.0230(4) Uani 1 1 d . . .
H15 H 0.3250 0.5443 0.4945 0.028 Uiso 1 1 calc R . .
C16 C 0.28260(14) 0.51166(9) 0.34229(14) 0.0210(4) Uani 1 1 d . . .
H16 H 0.2359 0.4856 0.3529 0.025 Uiso 1 1 calc R . .
C17 C 0.46825(14) 0.62064(9) 0.51027(14) 0.0208(4) Uani 1 1 d . . .
C18 C 0.40393(17) 0.66954(10) 0.53131(18) 0.0312(5) Uani 1 1 d . . .
H18A H 0.3774 0.6938 0.4663 0.047 Uiso 1 1 calc R . .
H18B H 0.4408 0.6955 0.5901 0.047 Uiso 1 1 calc R . .
H18C H 0.3525 0.6506 0.5510 0.047 Uiso 1 1 calc R . .
C19 C 0.55301(16) 0.64947(11) 0.48671(17) 0.0302(5) Uani 1 1 d . . .
H19A H 0.5912 0.6179 0.4683 0.045 Uiso 1 1 calc R . .
H19B H 0.5918 0.6714 0.5503 0.045 Uiso 1 1 calc R . .
H19C H 0.5302 0.6776 0.4264 0.045 Uiso 1 1 calc R . .
C20 C 0.50421(17) 0.58092(11) 0.61025(16) 0.0313(5) Uani 1 1 d . . .
H20A H 0.4502 0.5633 0.6268 0.047 Uiso 1 1 calc R . .
H20B H 0.5416 0.6055 0.6710 0.047 Uiso 1 1 calc R . .
H20C H 0.5438 0.5486 0.5970 0.047 Uiso 1 1 calc R . .
N21 N 0.29880(11) 0.51995(7) 0.04738(12) 0.0161(3) Uani 1 1 d . . .
C22 C 0.36365(12) 0.55412(8) 0.11962(13) 0.0152(3) Uani 1 1 d . . .
C23 C 0.42542(13) 0.59142(8) 0.08916(14) 0.0167(3) Uani 1 1 d . . .
H23 H 0.4714 0.6142 0.1420 0.020 Uiso 1 1 calc R . .
C24 C 0.42064(13) 0.59584(8) -0.01800(14) 0.0163(3) Uani 1 1 d . . .
C25 C 0.35229(14) 0.56083(9) -0.09127(14) 0.0211(4) Uani 1 1 d . . .
H25 H 0.3462 0.5623 -0.1654 0.025 Uiso 1 1 calc R . .
C26 C 0.29342(14) 0.52401(9) -0.05635(15) 0.0214(4) Uani 1 1 d . . .
H26 H 0.2473 0.5006 -0.1077 0.026 Uiso 1 1 calc R . .
C27 C 0.48748(13) 0.63526(8) -0.05608(14) 0.0191(3) Uani 1 1 d . . .
C28 C 0.54926(15) 0.67532(10) 0.03359(16) 0.0264(4) Uani 1 1 d . . .
H28A H 0.5089 0.7018 0.0598 0.040 Uiso 1 1 calc R . .
H28B H 0.5910 0.6998 0.0059 0.040 Uiso 1 1 calc R . .
H28C H 0.5875 0.6500 0.0926 0.040 Uiso 1 1 calc R . .
C29 C 0.55210(17) 0.59303(11) -0.09321(19) 0.0334(5) Uani 1 1 d . . .
H29A H 0.5868 0.5668 -0.0336 0.050 Uiso 1 1 calc R . .
H29B H 0.5971 0.6170 -0.1167 0.050 Uiso 1 1 calc R . .
H29C H 0.5137 0.5683 -0.1530 0.050 Uiso 1 1 calc R . .
C30 C 0.43001(16) 0.67516(10) -0.14945(17) 0.0291(4) Uani 1 1 d . . .
H30A H 0.3952 0.6496 -0.2100 0.044 Uiso 1 1 calc R . .
H30B H 0.4729 0.7018 -0.1715 0.044 Uiso 1 1 calc R . .
H30C H 0.3852 0.6996 -0.1265 0.044 Uiso 1 1 calc R . .
C31 C 0.01875(13) 0.35594(9) 0.25026(14) 0.0202(4) Uani 1 1 d . . .
C32 C 0.02524(16) 0.29360(9) 0.24148(17) 0.0282(4) Uani 1 1 d . . .
H32 H 0.0828 0.2761 0.2397 0.034 Uiso 1 1 calc R . .
C33 C -0.05170(19) 0.25672(10) 0.23535(19) 0.0352(5) Uani 1 1 d . . .
H33 H -0.0464 0.2143 0.2294 0.042 Uiso 1 1 calc R . .
C34 C -0.13601(17) 0.28174(12) 0.23787(19) 0.0374(5) Uani 1 1 d . . .
H34 H -0.1885 0.2565 0.2338 0.045 Uiso 1 1 calc R . .
C35 C -0.14338(17) 0.34355(12) 0.2463(2) 0.0380(5) Uani 1 1 d . . .
H35 H -0.2012 0.3609 0.2479 0.046 Uiso 1 1 calc R . .
C36 C -0.06638(15) 0.38047(10) 0.25263(18) 0.0285(4) Uani 1 1 d . . .
H36 H -0.0720 0.4229 0.2586 0.034 Uiso 1 1 calc R . .
C37 C 0.10324(13) 0.39620(8) 0.25766(14) 0.0180(3) Uani 1 1 d . . .
H37A H 0.0991 0.4334 0.2975 0.022 Uiso 1 1 calc R . .
H37B H 0.1623 0.3749 0.2980 0.022 Uiso 1 1 calc R . .
C41 C 0.19746(13) 0.31972(8) 0.10823(14) 0.0176(3) Uani 1 1 d . . .
C42 C 0.16923(16) 0.26922(9) 0.04261(17) 0.0266(4) Uani 1 1 d . . .
H42 H 0.1167 0.2720 -0.0212 0.032 Uiso 1 1 calc R . .
C43 C 0.21740(18) 0.21459(10) 0.0698(2) 0.0342(5) Uani 1 1 d . . .
H43 H 0.1978 0.1806 0.0241 0.041 Uiso 1 1 calc R . .
C44 C 0.29360(18) 0.20974(10) 0.1630(2) 0.0338(5) Uani 1 1 d . . .
H44 H 0.3256 0.1723 0.1822 0.041 Uiso 1 1 calc R . .
C45 C 0.32277(16) 0.25968(10) 0.22788(17) 0.0288(4) Uani 1 1 d . . .
H45 H 0.3754 0.2565 0.2916 0.035 Uiso 1 1 calc R . .
C46 C 0.27581(14) 0.31466(9) 0.20089(15) 0.0213(4) Uani 1 1 d . . .
H46 H 0.2972 0.3488 0.2457 0.026 Uiso 1 1 calc R . .
Cl1 Cl 0.24360(8) 0.47655(3) 0.64846(5) 0.0275(2) Uani 0.907(4) 1 d PDU A 1
O1 O 0.15728(18) 0.47915(10) 0.67621(18) 0.0470(6) Uani 0.907(4) 1 d PD A 1
O2 O 0.2250(3) 0.44855(14) 0.54568(19) 0.0477(8) Uani 0.907(4) 1 d PDU A 1
O3 O 0.2737(2) 0.53798(9) 0.64439(16) 0.0318(5) Uani 0.907(4) 1 d PDU A 1
O4 O 0.31255(19) 0.44305(9) 0.73021(17) 0.0506(7) Uani 0.907(4) 1 d PD A 1
Cl1' Cl 0.2856(7) 0.4671(3) 0.6564(6) 0.0330(19) Uiso 0.093(4) 1 d PDU A 2
O1' O 0.2125(14) 0.4549(10) 0.7047(17) 0.047(6) Uiso 0.093(4) 1 d PD A 2
O2' O 0.3090(12) 0.5296(6) 0.6568(15) 0.016(4) Uiso 0.093(4) 1 d PDU A 2
O3' O 0.2538(16) 0.4448(13) 0.5484(13) 0.026(6) Uiso 0.093(4) 1 d PDU A 2
O4' O 0.3721(14) 0.4398(11) 0.712(2) 0.073(8) Uiso 0.093(4) 1 d PD A 2
C98 C -0.0397(2) 0.08823(12) 0.0272(2) 0.0485(7) Uani 1 1 d . . .
H98A H 0.0144 0.0612 0.0321 0.058 Uiso 1 1 calc R . .
H98B H -0.0901 0.0798 -0.0413 0.058 Uiso 1 1 calc R . .
Cl2 Cl -0.08241(7) 0.07391(6) 0.13575(7) 0.0836(3) Uani 1 1 d . . .
Cl3 Cl -0.00396(7) 0.16284(4) 0.02960(7) 0.0629(2) Uani 1 1 d . . .
C99 C 0.8522(3) 0.30882(18) -0.0386(3) 0.0487(9) Uani 0.820(3) 1 d PDU B 1
H99A H 0.8944 0.2755 -0.0445 0.058 Uiso 0.820(3) 1 calc PR B 1
H99B H 0.8730 0.3228 0.0368 0.058 Uiso 0.820(3) 1 calc PR B 1
Cl4 Cl 0.73655(8) 0.28216(5) -0.07240(13) 0.0643(5) Uani 0.820(3) 1 d PD B 1
Cl5 Cl 0.86215(8) 0.36836(4) -0.12200(13) 0.0390(2) Uani 0.820(3) 1 d PDU B 1
C99' C 0.8039(13) 0.3100(11) -0.0448(16) 0.077(6) Uiso 0.180(3) 1 d PDU B 2
H99C H 0.8439 0.2742 -0.0169 0.093 Uiso 0.180(3) 1 calc PR B 2
H99D H 0.7866 0.3279 0.0154 0.093 Uiso 0.180(3) 1 calc PR B 2
Cl4' Cl 0.7021(3) 0.28718(17) -0.1430(4) 0.0400(11) Uiso 0.180(3) 1 d PD B 2
Cl5' Cl 0.8699(7) 0.3626(5) -0.0897(8) 0.084(3) Uiso 0.180(3) 1 d PDU B 2

loop_
_atom_site_aniso_label
_atom_site_aniso_U_11
_atom_site_aniso_U_22
_atom_site_aniso_U_33
_atom_site_aniso_U_23
_atom_site_aniso_U_13
_atom_site_aniso_U_12
Pd 0.01425(7) 0.01509(7) 0.01040(7) 0.00022(4) 0.00298(5) -0.00203(5)
C1 0.0144(7) 0.0153(7) 0.0130(7) 0.0018(6) 0.0029(6) -0.0015(6)
C2 0.0151(8) 0.0156(8) 0.0149(7) 0.0007(6) 0.0029(6) -0.0020(6)
C3 0.0149(7) 0.0152(7) 0.0128(7) -0.0007(6) 0.0032(6) -0.0023(6)
C4 0.0138(7) 0.0149(7) 0.0130(7) -0.0003(6) 0.0034(6) -0.0021(6)
C5 0.0143(7) 0.0150(7) 0.0114(7) 0.0013(6) 0.0019(6) -0.0029(6)
C6 0.0151(8) 0.0178(8) 0.0105(7) 0.0012(6) 0.0030(6) -0.0019(6)
C7 0.0221(9) 0.0205(8) 0.0155(8) -0.0020(6) 0.0061(7) -0.0002(7)
N11 0.0163(7) 0.0182(7) 0.0121(6) -0.0008(5) 0.0041(5) -0.0021(5)
C12 0.0166(8) 0.0172(8) 0.0128(7) -0.0008(6) 0.0049(6) -0.0010(6)
C13 0.0189(8) 0.0204(8) 0.0136(8) -0.0014(6) 0.0050(6) -0.0041(7)
C14 0.0212(8) 0.0194(8) 0.0149(8) -0.0023(6) 0.0049(7) -0.0023(7)
C15 0.0260(10) 0.0304(10) 0.0144(8) -0.0040(7) 0.0089(7) -0.0078(8)
C16 0.0221(9) 0.0269(9) 0.0151(8) -0.0021(7) 0.0075(7) -0.0069(7)
C17 0.0248(9) 0.0232(9) 0.0143(8) -0.0045(7) 0.0061(7) -0.0054(7)
C18 0.0360(12) 0.0274(10) 0.0315(11) -0.0100(8) 0.0125(9) -0.0024(9)
C19 0.0315(11) 0.0390(12) 0.0199(9) -0.0115(8) 0.0080(8) -0.0167(9)
C20 0.0335(11) 0.0348(11) 0.0181(9) 0.0007(8) -0.0021(8) -0.0081(9)
N21 0.0189(7) 0.0171(7) 0.0124(6) -0.0008(5) 0.0050(6) -0.0028(5)
C22 0.0173(8) 0.0161(7) 0.0115(7) -0.0011(6) 0.0035(6) -0.0002(6)
C23 0.0188(8) 0.0172(8) 0.0137(8) -0.0024(6) 0.0044(6) -0.0022(6)
C24 0.0190(8) 0.0164(8) 0.0145(8) -0.0002(6) 0.0066(6) -0.0011(6)
C25 0.0281(10) 0.0240(9) 0.0116(8) -0.0006(7) 0.0068(7) -0.0061(7)
C26 0.0252(9) 0.0244(9) 0.0128(8) -0.0023(6) 0.0035(7) -0.0072(7)
C27 0.0220(9) 0.0199(8) 0.0169(8) 0.0002(6) 0.0084(7) -0.0039(7)
C28 0.0279(10) 0.0282(10) 0.0230(9) -0.0018(8) 0.0080(8) -0.0118(8)
C29 0.0365(12) 0.0348(12) 0.0382(12) -0.0014(9) 0.0249(10) 0.0011(9)
C30 0.0334(11) 0.0271(10) 0.0244(10) 0.0079(8) 0.0061(8) -0.0068(8)
C31 0.0213(9) 0.0253(9) 0.0148(8) 0.0062(7) 0.0071(7) -0.0003(7)
C32 0.0336(11) 0.0250(10) 0.0313(11) 0.0048(8) 0.0179(9) -0.0003(8)
C33 0.0463(13) 0.0260(11) 0.0379(12) 0.0026(9) 0.0199(10) -0.0091(10)
C34 0.0335(12) 0.0422(13) 0.0376(12) 0.0099(10) 0.0127(10) -0.0131(10)
C35 0.0245(11) 0.0452(14) 0.0475(14) 0.0169(11) 0.0159(10) 0.0014(10)
C36 0.0289(10) 0.0253(10) 0.0346(11) 0.0113(8) 0.0150(9) 0.0041(8)
C37 0.0190(8) 0.0211(8) 0.0138(8) 0.0049(6) 0.0053(6) 0.0005(7)
C41 0.0197(8) 0.0157(8) 0.0186(8) 0.0028(6) 0.0077(7) 0.0002(6)
C42 0.0317(11) 0.0192(9) 0.0259(10) -0.0014(7) 0.0049(8) 0.0003(8)
C43 0.0432(13) 0.0184(9) 0.0400(12) -0.0042(9) 0.0120(10) 0.0029(9)
C44 0.0413(13) 0.0220(10) 0.0404(13) 0.0074(9) 0.0162(10) 0.0117(9)
C45 0.0287(10) 0.0282(10) 0.0278(10) 0.0083(8) 0.0066(8) 0.0091(8)
C46 0.0215(9) 0.0194(8) 0.0217(9) 0.0020(7) 0.0051(7) 0.0008(7)
Cl1 0.0444(6) 0.0220(3) 0.0187(3) -0.00286(19) 0.0138(3) -0.0086(3)
O1 0.0548(14) 0.0504(13) 0.0453(12) 0.0042(10) 0.0296(11) -0.0068(11)
O2 0.081(3) 0.0402(13) 0.0281(11) -0.0171(9) 0.0263(13) -0.0267(17)
O3 0.0492(15) 0.0259(9) 0.0237(9) -0.0038(7) 0.0162(10) -0.0103(9)
O4 0.0683(17) 0.0325(11) 0.0420(12) -0.0012(9) 0.0050(11) 0.0085(10)
C98 0.0595(18) 0.0373(14) 0.0431(15) 0.0030(11) 0.0084(13) -0.0088(13)
Cl2 0.0711(6) 0.1204(8) 0.0503(5) 0.0310(5) 0.0067(4) -0.0433(6)
Cl3 0.0957(6) 0.0438(4) 0.0578(4) -0.0075(3) 0.0367(4) -0.0211(4)
C99 0.051(2) 0.056(2) 0.0415(18) 0.0135(15) 0.0193(16) -0.0021(17)
Cl4 0.0565(7) 0.0504(5) 0.1048(13) -0.0046(5) 0.0525(8) -0.0156(4)
Cl5 0.0393(5) 0.0218(4) 0.0588(7) 0.0026(4) 0.0197(4) -0.0060(3)

loop_
_atom_type_symbol
_atom_type_description
_atom_type_scat_dispersion_real
_atom_type_scat_dispersion_imag
_atom_type_scat_source
C C 0.0033 0.0016 'International Tables Vol C Tables 4.2.6.8 and 6.1.1.4'
H H 0.0000 0.0000 'International Tables Vol C Tables 4.2.6.8 and 6.1.1.4'
N N 0.0061 0.0033 'International Tables Vol C Tables 4.2.6.8 and 6.1.1.4'
O O 0.0106 0.0060 'International Tables Vol C Tables 4.2.6.8 and 6.1.1.4'
Cl Cl 0.1484 0.1585 'International Tables Vol C Tables 4.2.6.8 and 6.1.1.4'
Pd Pd -0.9988 1.0072 'International Tables Vol C Tables 4.2.6.8 and 6.1.1.4'

loop_
_geom_angle_atom_site_label_1
_geom_angle_atom_site_label_2
_geom_angle_atom_site_label_3
_geom_angle
_geom_angle_site_symmetry_1
_geom_angle_site_symmetry_3
N11 Pd N21 78.65(6) . .
N11 Pd C1 109.61(6) . .
N21 Pd C1 169.32(6) . .
N11 Pd C3 172.61(6) . .
N21 Pd C3 108.65(6) . .
C1 Pd C3 63.28(6) . .
N11 Pd C2 135.47(6) . .
N21 Pd C2 138.89(6) . .
C1 Pd C2 38.06(6) . .
C3 Pd C2 37.57(6) . .
N11 Pd C5 116.12(6) . .
N21 Pd C5 134.21(6) . .
C1 Pd C5 36.43(6) . .
C3 Pd C5 59.75(6) . .
C2 Pd C5 60.12(6) . .
N11 Pd C4 143.33(6) . .
N21 Pd C4 109.34(6) . .
C1 Pd C4 59.99(6) . .
C3 Pd C4 36.18(6) . .
C2 Pd C4 59.90(6) . .
C5 Pd C4 33.68(5) . .
C2 C1 C5 107.87(14) . .
C2 C1 C37 126.90(15) . .
C5 C1 C37 122.42(15) . .
C2 C1 Pd 72.25(10) . .
C5 C1 Pd 82.14(10) . .
C37 C1 Pd 127.16(12) . .
C3 C2 C1 107.40(15) . .
C3 C2 C41 125.57(16) . .
C1 C2 C41 126.96(15) . .
C3 C2 Pd 71.07(9) . .
C1 C2 Pd 69.69(9) . .
C41 C2 Pd 122.18(12) . .
C2 C3 C4 108.15(14) . .
C2 C3 C7 126.19(16) . .
C4 C3 C7 123.90(15) . .
C2 C3 Pd 71.36(9) . .
C4 C3 Pd 81.30(10) . .
C7 C3 Pd 125.57(12) . .
C6 C4 C5 121.98(15) 3_565 .
C6 C4 C3 130.33(15) 3_565 .
C5 C4 C3 107.51(14) . .
C6 C4 Pd 126.31(12) 3_565 .
C5 C4 Pd 73.04(9) . .
C3 C4 Pd 62.53(9) . .
C6 C5 C4 121.37(15) . .
C6 C5 C1 131.21(15) . .
C4 C5 C1 107.16(14) . .
C6 C5 Pd 126.33(12) . .
C4 C5 Pd 73.28(10) . .
C1 C5 Pd 61.43(9) . .
C5 C6 C4 116.65(15) . 3_565
C16 N11 C12 118.33(15) . .
C16 N11 Pd 126.43(12) . .
C12 N11 Pd 115.25(11) . .
N11 C12 C13 121.40(15) . .
N11 C12 C22 115.44(15) . .
C13 C12 C22 123.09(16) . .
C14 C13 C12 120.80(16) . .
C13 C14 C15 116.66(16) . .
C13 C14 C17 123.33(16) . .
C15 C14 C17 119.97(16) . .
C16 C15 C14 120.02(17) . .
N11 C16 C15 122.71(17) . .
C14 C17 C18 107.60(16) . .
C14 C17 C20 109.52(16) . .
C18 C17 C20 108.65(17) . .
C14 C17 C19 111.57(15) . .
C18 C17 C19 110.27(18) . .
C20 C17 C19 109.17(17) . .
C26 N21 C22 118.26(15) . .
C26 N21 Pd 126.36(12) . .
C22 N21 Pd 115.38(11) . .
N21 C22 C23 121.51(15) . .
N21 C22 C12 114.99(15) . .
C23 C22 C12 123.45(15) . .
C22 C23 C24 120.68(16) . .
C23 C24 C25 116.76(16) . .
C23 C24 C27 123.07(16) . .
C25 C24 C27 120.15(15) . .
C26 C25 C24 120.11(16) . .
N21 C26 C25 122.65(17) . .
C24 C27 C28 112.06(15) . .
C24 C27 C29 107.38(16) . .
C28 C27 C29 108.42(17) . .
C24 C27 C30 109.67(16) . .
C28 C27 C30 109.13(16) . .
C29 C27 C30 110.17(17) . .
C36 C31 C32 118.56(19) . .
C36 C31 C37 120.84(18) . .
C32 C31 C37 120.60(18) . .
C33 C32 C31 120.7(2) . .
C34 C33 C32 120.1(2) . .
C35 C34 C33 119.7(2) . .
C34 C35 C36 120.2(2) . .
C31 C36 C35 120.7(2) . .
C1 C37 C31 111.32(14) . .
C42 C41 C46 118.57(17) . .
C42 C41 C2 120.00(17) . .
C46 C41 C2 121.42(16) . .
C41 C42 C43 120.66(19) . .
C44 C43 C42 120.2(2) . .
C45 C44 C43 119.52(19) . .
C44 C45 C46 120.69(19) . .
C45 C46 C41 120.29(18) . .
O2 Cl1 O4 111.04(18) . .
O2 Cl1 O3 110.07(14) . .
O4 Cl1 O3 111.10(15) . .
O2 Cl1 O1 109.66(18) . .
O4 Cl1 O1 108.28(14) . .
O3 Cl1 O1 106.57(14) . .
O4' Cl1' O2' 103.5(13) . .
O4' Cl1' O3' 108.8(15) . .
O2' Cl1' O3' 109.9(14) . .
O4' Cl1' O1' 112.9(15) . .
O2' Cl1' O1' 113.3(12) . .
O3' Cl1' O1' 108.3(13) . .
Cl3 C98 Cl2 110.16(17) . .
Cl4 C99 Cl5 111.8(2) . .
Cl4' C99' Cl5' 113.5(11) . .

loop_
_geom_bond_atom_site_label_1
_geom_bond_atom_site_label_2
_geom_bond_distance
_geom_bond_site_symmetry_2
Pd N11 2.0724(14) .
Pd N21 2.0751(15) .
Pd C1 2.1861(17) .
Pd C3 2.2161(16) .
Pd C2 2.2200(17) .
Pd C5 2.4658(17) .
Pd C4 2.4690(17) .
C1 C2 1.437(2) .
C1 C5 1.478(2) .
C1 C37 1.511(2) .
C2 C3 1.429(2) .
C2 C41 1.478(2) .
C3 C4 1.474(2) .
C3 C7 1.496(2) .
C4 C6 1.391(2) 3_565
C4 C5 1.430(2) .
C5 C6 1.391(2) .
C6 C4 1.391(2) 3_565
N11 C16 1.342(2) .
N11 C12 1.349(2) .
C12 C13 1.393(2) .
C12 C22 1.478(2) .
C13 C14 1.389(2) .
C14 C15 1.397(3) .
C14 C17 1.526(2) .
C15 C16 1.382(3) .
C17 C18 1.530(3) .
C17 C20 1.530(3) .
C17 C19 1.534(3) .
N21 C26 1.344(2) .
N21 C22 1.351(2) .
C22 C23 1.389(2) .
C23 C24 1.392(2) .
C24 C25 1.394(2) .
C24 C27 1.526(2) .
C25 C26 1.381(3) .
C27 C28 1.528(3) .
C27 C29 1.531(3) .
C27 C30 1.534(3) .
C31 C36 1.391(3) .
C31 C32 1.393(3) .
C31 C37 1.522(3) .
C32 C33 1.390(3) .
C33 C34 1.385(4) .
C34 C35 1.382(4) .
C35 C36 1.391(3) .
C41 C42 1.394(3) .
C41 C46 1.397(3) .
C42 C43 1.395(3) .
C43 C44 1.384(4) .
C44 C45 1.380(3) .
C45 C46 1.394(3) .
Cl1 O2 1.432(2) .
Cl1 O4 1.435(2) .
Cl1 O3 1.4402(17) .
Cl1 O1 1.448(2) .
Cl1' O4' 1.401(13) .
Cl1' O2' 1.429(12) .
Cl1' O3' 1.433(13) .
Cl1' O1' 1.453(12) .
C98 Cl3 1.735(3) .
C98 Cl2 1.768(3) .
C99 Cl4 1.741(4) .
C99 Cl5 1.753(3) .
C99' Cl4' 1.726(14) .
C99' Cl5' 1.746(14) .
